data_7158403
loop_
_publ_author_name
'McCarney, Eoin P.'
'McCarthy, William J.'
'Lovitt, June I.'
'Gunnlaugsson, Thorfinnur'

_publ_section_title
;
 Macrocyclic <i>vs.</i> [2]catenane btp structures: influence of (aryl)
 substitution on the self templation of btp ligands in macrocyclic
 synthesis.
;
_journal_issue 46
_journal_name_full 'Organic &amp; biomolecular chemistry'
_journal_page_first 10189
_journal_page_last 10200
_journal_paper_doi 10.1039/d1ob02032c
_journal_volume 19
_journal_year 2021
_chemical_formula_moiety 'C31 H29 N9 O2, C H4 O'
_chemical_formula_sum 'C32 H33 N9 O3'
_chemical_formula_weight 591.67
_space_group_crystal_system monoclinic
_space_group_IT_number 4
_space_group_name_Hall 'P 2yb'
_space_group_name_H-M_alt 'P 1 21 1'
_atom_sites_solution_hydrogens mixed
_atom_sites_solution_primary dual
_audit_creation_date 2021-10-14
_audit_creation_method
;
Olex2 1.3
(compiled 2020.11.12 svn.r5f609507 for OlexSys, GUI svn.r6408)
;
_audit_update_record
;
2021-10-14 deposited with the CCDC.	2021-11-11 downloaded from the CCDC.
;
_cell_angle_alpha 90
_cell_angle_beta 92.802(3)
_cell_angle_gamma 90
_cell_formula_units_Z 2
_cell_length_a 4.5957(3)
_cell_length_b 22.3241(11)
_cell_length_c 14.0970(9)
_cell_measurement_reflns_used 2493
_cell_measurement_temperature 99.99
_cell_measurement_theta_max 51.589
_cell_measurement_theta_min 3.139
_cell_volume 1444.55(15)
_computing_cell_refinement 'SAINT V8.38A (Bruker, 2018)'
_computing_data_reduction 'SAINT V8.38A (Bruker, 2018)'
_computing_molecular_graphics 'Olex2 1.3 (Dolomanov et al., 2009)'
_computing_publication_material 'Olex2 1.3 (Dolomanov et al., 2009)'
_computing_structure_refinement 'SHELXL 2016/4 (Sheldrick, 2015)'
_computing_structure_solution 'SHELXT 2014/5 (Sheldrick, 2014)'
_diffrn_ambient_temperature 99.99
_diffrn_measured_fraction_theta_full 0.985
_diffrn_measured_fraction_theta_max 0.985
_diffrn_measurement_device_type 'Bruker APEX-II CCD'
_diffrn_measurement_method '\f and \w scans'
_diffrn_radiation_type CuK\a
_diffrn_radiation_wavelength 1.54178
_diffrn_reflns_av_R_equivalents 0.0370
_diffrn_reflns_av_unetI/netI 0.0515
_diffrn_reflns_Laue_measured_fraction_full 0.985
_diffrn_reflns_Laue_measured_fraction_max 0.985
_diffrn_reflns_limit_h_max 4
_diffrn_reflns_limit_h_min -4
_diffrn_reflns_limit_k_max 22
_diffrn_reflns_limit_k_min -22
_diffrn_reflns_limit_l_max 14
_diffrn_reflns_limit_l_min -7
_diffrn_reflns_number 6746
_diffrn_reflns_point_group_measured_fraction_full 0.940
_diffrn_reflns_point_group_measured_fraction_max 0.940
_diffrn_reflns_theta_full 52.289
_diffrn_reflns_theta_max 52.289
_diffrn_reflns_theta_min 3.139
_diffrn_source_current 0.65
_diffrn_source_power 0.0290615
_diffrn_source_voltage 44.71
_diffrn_standards_number 0
_exptl_absorpt_coefficient_mu 0.743
_exptl_absorpt_correction_T_max 0.7503
_exptl_absorpt_correction_T_min 0.6017
_exptl_absorpt_correction_type multi-scan
_exptl_absorpt_process_details
;
SADABS-2016/2 (Bruker,2016/2) was used for absorption correction.
wR2(int) was 0.0863 before and 0.0531 after correction.
The Ratio of minimum to maximum transmission is 0.8019.
The \l/2 correction factor is Not present.
;
_exptl_crystal_colour 'clear colourless'
_exptl_crystal_colour_lustre clear
_exptl_crystal_colour_primary colourless
_exptl_crystal_density_diffrn 1.360
_exptl_crystal_description plate
_exptl_crystal_F_000 624
_exptl_crystal_size_max 0.16
_exptl_crystal_size_mid 0.13
_exptl_crystal_size_min 0.1
_refine_diff_density_max 0.171
_refine_diff_density_min -0.220
_refine_diff_density_rms 0.041
_refine_ls_abs_structure_details
;
 Flack x determined using 1160 quotients [(I+)-(I-)]/[(I+)+(I-)]
 (Parsons, Flack and Wagner, Acta Cryst. B69 (2013) 249-259).
;
_refine_ls_abs_structure_Flack 0.0(2)
_refine_ls_extinction_method none
_refine_ls_goodness_of_fit_ref 1.054
_refine_ls_hydrogen_treatment mixed
_refine_ls_matrix_type full
_refine_ls_number_parameters 415
_refine_ls_number_reflns 3090
_refine_ls_number_restraints 1
_refine_ls_restrained_S_all 1.054
_refine_ls_R_factor_all 0.0508
_refine_ls_R_factor_gt 0.0434
_refine_ls_shift/su_max 0.000
_refine_ls_shift/su_mean 0.000
_refine_ls_structure_factor_coef Fsqd
_refine_ls_weighting_details 'w=1/[\s^2^(Fo^2^)+(0.0758P)^2^+0.0453P] where P=(Fo^2^+2Fc^2^)/3'
_refine_ls_weighting_scheme calc
_refine_ls_wR_factor_gt 0.1097
_refine_ls_wR_factor_ref 0.1150
_reflns_Friedel_coverage 0.849
_reflns_Friedel_fraction_full 0.892
_reflns_Friedel_fraction_max 0.892
_reflns_number_gt 2748
_reflns_number_total 3090
_reflns_threshold_expression 'I > 2\s(I)'
_cod_data_source_file d1ob02032c2.cif
_cod_data_source_block 4
_cod_depositor_comments 'Adding full bibliography for 7158403--7158405.cif.'
_cod_database_code 7158403
_shelx_shelxl_version_number 2016/4
_shelx_space_group_comment
;
The symmetry employed for this shelxl refinement is uniquely defined
by the following loop, which should always be used as a source of
symmetry information in preference to the above space-group names.
They are only intended as comments.
;
_olex2_refinement_description
;
1. Fixed Uiso
 At 1.2 times of:
  All C(H) groups, All C(H,H) groups, All N(H) groups
 At 1.5 times of:
  All C(H,H,H) groups, All O(H) groups
2.a Secondary CH2 refined with riding coordinates:
 C12(H12A,H12B), C22(H22A,H22B), C30(H30A,H30B), C40(H40A,H40B)
2.b Aromatic/amide H refined with riding coordinates:
 C3(H3), C4(H4), C5(H5), C11(H11), C14(H14), C15(H15), C16(H16), C18(H18),
 N21(H21), C23(H23), C29(H29), C32(H32), C33(H33), C34(H34), C36(H36), N39(H39),
  C41(H41)
2.c Idealised Me refined as rotating group:
 C44(H44A,H44B,H44C)
2.d Idealised tetrahedral OH refined as rotating group:
 O43(H43)
;
_olex2_submission_special_instructions 'No special instructions were received'

loop_
_space_group_symop_operation_xyz
'x, y, z'
'-x, y+1/2, -z'

loop_
_atom_site_label
_atom_site_type_symbol
_atom_site_fract_x
_atom_site_fract_y
_atom_site_fract_z
_atom_site_U_iso_or_equiv
_atom_site_adp_type
_atom_site_occupancy
_atom_site_site_symmetry_order
_atom_site_calc_flag
_atom_site_refinement_flags_posn
_atom_site_refinement_flags_adp
_atom_site_refinement_flags_occupancy
_atom_site_disorder_assembly
_atom_site_disorder_group
N1 N 0.8861(10) 0.3201(2) 0.4936(4) 0.0331(13) Uani 1 1 d . . . . .
C2 C 0.7175(13) 0.2809(2) 0.5369(4) 0.0316(15) Uani 1 1 d . . . . .
C3 C 0.5347(14) 0.2399(3) 0.4879(5) 0.0390(16) Uani 1 1 d . . . . .
H3 H 0.418256 0.212687 0.521205 0.047 Uiso 1 1 calc R U . . .
C4 C 0.5280(14) 0.2402(3) 0.3893(5) 0.0397(17) Uani 1 1 d . . . . .
H4 H 0.405476 0.213061 0.354061 0.048 Uiso 1 1 calc R U . . .
C5 C 0.7020(13) 0.2804(3) 0.3426(5) 0.0388(16) Uani 1 1 d . . . . .
H5 H 0.702907 0.281129 0.275194 0.047 Uiso 1 1 calc R U . . .
C6 C 0.8759(13) 0.3198(2) 0.3979(4) 0.0314(15) Uani 1 1 d . . . . .
C7 C 1.0609(13) 0.3649(2) 0.3526(4) 0.0309(15) Uani 1 1 d . . . . .
N8 N 1.0933(12) 0.3657(2) 0.2571(4) 0.0404(13) Uani 1 1 d . . . . .
N9 N 1.2699(12) 0.4099(2) 0.2380(4) 0.0416(14) Uani 1 1 d . . . . .
N10 N 1.3499(11) 0.4363(2) 0.3214(4) 0.0346(13) Uani 1 1 d . . . . .
C11 C 1.2195(14) 0.4094(3) 0.3939(5) 0.0355(16) Uani 1 1 d . . . . .
H11 H 1.235868 0.419550 0.459383 0.043 Uiso 1 1 calc R U . . .
C12 C 1.5218(13) 0.4917(3) 0.3223(5) 0.0379(16) Uani 1 1 d . . . . .
H12A H 1.661114 0.490430 0.270935 0.046 Uiso 1 1 calc R U . . .
H12B H 1.634575 0.495430 0.383653 0.046 Uiso 1 1 calc R U . . .
C13 C 1.3238(13) 0.5449(2) 0.3083(4) 0.0336(16) Uani 1 1 d . . . . .
C14 C 1.2412(15) 0.5781(3) 0.3873(5) 0.0394(16) Uani 1 1 d . . . . .
H14 H 1.316300 0.568251 0.449293 0.047 Uiso 1 1 calc R U . . .
C15 C 1.0489(14) 0.6255(3) 0.3735(5) 0.0395(16) Uani 1 1 d . . . . .
H15 H 0.994083 0.648391 0.426568 0.047 Uiso 1 1 calc R U . . .
C16 C 0.9354(14) 0.6398(3) 0.2837(4) 0.0378(16) Uani 1 1 d . . . . .
H16 H 0.802506 0.672268 0.275898 0.045 Uiso 1 1 calc R U . . .
C17 C 1.0137(14) 0.6074(3) 0.2050(4) 0.0331(16) Uani 1 1 d . . . . .
C18 C 1.2110(13) 0.5597(3) 0.2195(5) 0.0354(16) Uani 1 1 d . . . . .
H18 H 1.267760 0.537164 0.166304 0.042 Uiso 1 1 calc R U . . .
C19 C 0.8935(13) 0.6190(3) 0.1072(5) 0.0351(16) Uani 1 1 d . . . . .
O20 O 0.9702(9) 0.58823(18) 0.0386(3) 0.0402(11) Uani 1 1 d . . . . .
N21 N 0.6981(11) 0.6632(2) 0.0933(4) 0.0370(13) Uani 1 1 d . . . . .
H21 H 0.662238 0.686909 0.141180 0.044 Uiso 1 1 calc R U . . .
C22 C 0.5423(15) 0.6734(3) 0.0019(4) 0.0384(16) Uani 1 1 d . . . . .
H22A H 0.358574 0.694889 0.012924 0.046 Uiso 1 1 calc R U . . .
H22B H 0.490580 0.634188 -0.027031 0.046 Uiso 1 1 calc R U . . .
C23 C 0.7110(16) 0.7085(3) -0.0664(4) 0.0397(17) Uani 1 1 d . . . . .
H23 H 0.892187 0.692803 -0.084481 0.048 Uiso 1 1 calc R U . . .
C24 C 0.624(2) 0.7600(3) -0.1031(6) 0.0487(19) Uani 1 1 d . . . . .
H24A H 0.449(15) 0.777(3) -0.083(4) 0.039(19) Uiso 1 1 d . . . . .
H24B H 0.739(16) 0.776(3) -0.156(6) 0.07(2) Uiso 1 1 d . . . . .
C25 C 0.7361(13) 0.2826(2) 0.6410(4) 0.0323(15) Uani 1 1 d . . . . .
N26 N 0.5561(11) 0.2488(2) 0.6946(4) 0.0373(13) Uani 1 1 d . . . . .
N27 N 0.6287(11) 0.2578(2) 0.7848(4) 0.0377(13) Uani 1 1 d . . . . .
N28 N 0.8536(11) 0.29771(19) 0.7895(3) 0.0328(12) Uani 1 1 d . . . . .
C29 C 0.9222(14) 0.3138(2) 0.7008(4) 0.0321(15) Uani 1 1 d . . . . .
H29 H 1.069121 0.341174 0.683771 0.038 Uiso 1 1 calc R U . . .
C30 C 0.9710(14) 0.3182(3) 0.8816(4) 0.0372(16) Uani 1 1 d . . . . .
H30A H 1.179018 0.328699 0.876536 0.045 Uiso 1 1 calc R U . . .
H30B H 0.959546 0.285206 0.928135 0.045 Uiso 1 1 calc R U . . .
C31 C 0.8082(13) 0.3726(3) 0.9178(4) 0.0340(15) Uani 1 1 d . . . . .
C32 C 0.8693(14) 0.3913(3) 1.0105(5) 0.0403(17) Uani 1 1 d . . . . .
H32 H 1.007301 0.369933 1.049814 0.048 Uiso 1 1 calc R U . . .
C33 C 0.7306(14) 0.4410(3) 1.0462(5) 0.0396(16) Uani 1 1 d . . . . .
H33 H 0.775582 0.453909 1.109454 0.048 Uiso 1 1 calc R U . . .
C34 C 0.5280(14) 0.4717(3) 0.9900(4) 0.0382(16) Uani 1 1 d . . . . .
H34 H 0.430915 0.505265 1.015169 0.046 Uiso 1 1 calc R U . . .
C35 C 0.4638(13) 0.4540(2) 0.8969(4) 0.0306(14) Uani 1 1 d . . . . .
C36 C 0.6085(13) 0.4044(3) 0.8611(5) 0.0348(16) Uani 1 1 d . . . . .
H36 H 0.569360 0.392504 0.797013 0.042 Uiso 1 1 calc R U . . .
C37 C 0.2512(13) 0.4850(3) 0.8298(5) 0.0349(15) Uani 1 1 d . . . . .
O38 O 0.2196(9) 0.46793(17) 0.7458(3) 0.0401(11) Uani 1 1 d . . . . .
N39 N 0.0996(11) 0.5314(2) 0.8614(4) 0.0366(13) Uani 1 1 d . . . . .
H39 H 0.125987 0.542381 0.921122 0.044 Uiso 1 1 calc R U . . .
C40 C -0.1085(13) 0.5645(3) 0.7997(4) 0.0359(15) Uani 1 1 d . . . . .
H40A H -0.242582 0.587002 0.839533 0.043 Uiso 1 1 calc R U . . .
H40B H -0.226238 0.535741 0.760627 0.043 Uiso 1 1 calc R U . . .
C41 C 0.0376(14) 0.6075(3) 0.7355(5) 0.0394(17) Uani 1 1 d . . . . .
H41 H 0.172851 0.635252 0.763536 0.047 Uiso 1 1 calc R U . . .
C42 C -0.0096(18) 0.6092(3) 0.6429(6) 0.0492(19) Uani 1 1 d . . . . .
H42A H 0.088(19) 0.642(4) 0.601(6) 0.10(3) Uiso 1 1 d . . . . .
H42B H -0.176(17) 0.577(4) 0.611(5) 0.08(2) Uiso 1 1 d . . . . .
O43 O 0.4577(11) 0.4936(2) 0.5727(3) 0.0560(13) Uani 1 1 d . . . . .
H43 H 0.367572 0.498351 0.622542 0.084 Uiso 1 1 calc R U . . .
C44 C 0.6624(16) 0.4508(4) 0.5870(5) 0.057(2) Uani 1 1 d . . . . .
H44A H 0.786675 0.449442 0.532469 0.085 Uiso 1 1 calc R U . . .
H44B H 0.567550 0.411848 0.594188 0.085 Uiso 1 1 calc R U . . .
H44C H 0.781691 0.459982 0.644667 0.085 Uiso 1 1 calc R U . . .

loop_
_atom_site_aniso_label
_atom_site_aniso_U_11
_atom_site_aniso_U_22
_atom_site_aniso_U_33
_atom_site_aniso_U_23
_atom_site_aniso_U_13
_atom_site_aniso_U_12
N1 0.034(3) 0.022(3) 0.043(4) -0.001(3) 0.005(3) 0.007(2)
C2 0.034(3) 0.020(3) 0.041(4) 0.000(3) 0.006(3) 0.006(3)
C3 0.043(4) 0.028(3) 0.046(5) 0.002(3) 0.004(3) 0.002(3)
C4 0.041(4) 0.027(4) 0.050(5) -0.004(3) -0.006(3) -0.003(3)
C5 0.041(4) 0.029(4) 0.046(4) -0.001(3) -0.002(3) 0.009(3)
C6 0.035(4) 0.021(3) 0.039(4) 0.000(3) 0.004(3) 0.008(3)
C7 0.038(4) 0.022(3) 0.033(4) -0.004(3) 0.005(3) 0.004(3)
N8 0.050(3) 0.029(3) 0.042(4) 0.001(3) 0.009(3) 0.003(3)
N9 0.051(4) 0.033(3) 0.041(4) 0.000(3) 0.004(3) 0.009(3)
N10 0.038(3) 0.028(3) 0.038(3) 0.002(3) 0.005(3) 0.008(2)
C11 0.037(4) 0.034(4) 0.037(4) 0.005(3) 0.009(3) 0.006(3)
C12 0.039(4) 0.028(3) 0.047(4) 0.004(3) 0.007(3) 0.000(3)
C13 0.035(4) 0.029(4) 0.037(4) 0.006(3) 0.004(3) -0.006(3)
C14 0.047(4) 0.029(4) 0.043(4) -0.001(3) 0.006(3) -0.008(3)
C15 0.052(4) 0.023(4) 0.044(4) -0.006(3) 0.006(3) -0.003(3)
C16 0.045(4) 0.028(4) 0.040(4) -0.001(3) 0.004(3) 0.001(3)
C17 0.036(4) 0.028(4) 0.037(4) 0.000(3) 0.012(3) -0.011(3)
C18 0.038(4) 0.027(3) 0.042(4) 0.000(3) 0.011(3) -0.007(3)
C19 0.042(4) 0.023(4) 0.041(4) 0.000(3) 0.011(3) -0.009(3)
O20 0.053(3) 0.027(2) 0.042(3) -0.001(2) 0.008(2) 0.001(2)
N21 0.049(3) 0.025(3) 0.038(3) 0.000(2) 0.003(3) 0.001(3)
C22 0.046(4) 0.032(4) 0.037(4) -0.001(3) 0.002(3) 0.005(3)
C23 0.048(4) 0.032(4) 0.038(4) -0.002(3) 0.002(3) -0.006(3)
C24 0.065(6) 0.037(5) 0.043(5) -0.002(4) 0.000(4) 0.000(4)
C25 0.035(4) 0.021(3) 0.041(4) 0.003(3) 0.004(3) 0.003(3)
N26 0.044(3) 0.025(3) 0.044(4) -0.001(3) 0.009(3) 0.001(2)
N27 0.041(3) 0.024(3) 0.048(4) -0.002(2) 0.009(3) 0.000(2)
N28 0.040(3) 0.018(3) 0.040(3) -0.002(2) 0.006(2) 0.003(2)
C29 0.038(4) 0.019(3) 0.040(4) 0.006(3) 0.011(3) 0.005(3)
C30 0.042(4) 0.030(4) 0.040(4) 0.002(3) 0.004(3) 0.002(3)
C31 0.038(4) 0.028(3) 0.037(4) 0.003(3) 0.004(3) -0.002(3)
C32 0.046(4) 0.035(4) 0.039(4) 0.005(3) 0.004(3) -0.004(3)
C33 0.042(4) 0.035(4) 0.042(4) 0.004(3) 0.003(3) -0.002(3)
C34 0.044(4) 0.034(4) 0.037(4) -0.004(3) 0.009(3) -0.003(3)
C35 0.034(4) 0.021(3) 0.037(4) 0.002(3) 0.009(3) -0.002(3)
C36 0.039(4) 0.028(3) 0.038(4) 0.005(3) 0.012(3) -0.009(3)
C37 0.039(4) 0.026(4) 0.041(4) 0.001(3) 0.013(3) -0.005(3)
O38 0.045(3) 0.036(2) 0.039(3) -0.003(2) 0.006(2) 0.0034(19)
N39 0.044(3) 0.026(3) 0.041(3) -0.004(2) 0.006(3) -0.002(2)
C40 0.036(4) 0.030(3) 0.042(4) -0.002(3) 0.006(3) 0.004(3)
C41 0.041(4) 0.026(4) 0.052(5) -0.001(3) 0.008(3) -0.003(3)
C42 0.064(5) 0.034(4) 0.050(6) 0.006(4) 0.002(4) -0.001(4)
O43 0.065(3) 0.049(3) 0.055(3) -0.007(3) 0.008(2) 0.004(3)
C44 0.053(5) 0.062(5) 0.054(5) 0.001(4) -0.004(4) 0.008(4)

loop_
_atom_type_symbol
_atom_type_description
_atom_type_scat_dispersion_real
_atom_type_scat_dispersion_imag
_atom_type_scat_source
C C 0.0181 0.0091 'International Tables Vol C Tables 4.2.6.8 and 6.1.1.4'
H H 0.0000 0.0000 'International Tables Vol C Tables 4.2.6.8 and 6.1.1.4'
N N 0.0311 0.0180 'International Tables Vol C Tables 4.2.6.8 and 6.1.1.4'
O O 0.0492 0.0322 'International Tables Vol C Tables 4.2.6.8 and 6.1.1.4'

loop_
_geom_angle_atom_site_label_1
_geom_angle_atom_site_label_2
_geom_angle_atom_site_label_3
_geom_angle
_geom_angle_site_symmetry_1
_geom_angle_site_symmetry_3
_geom_angle_publ_flag
C2 N1 C6 117.5(5) . . ?
N1 C2 C3 123.2(5) . . ?
N1 C2 C25 115.7(5) . . ?
C3 C2 C25 121.0(6) . . ?
C2 C3 H3 120.8 . . ?
C4 C3 C2 118.4(6) . . ?
C4 C3 H3 120.8 . . ?
C3 C4 H4 120.3 . . ?
C3 C4 C5 119.4(6) . . ?
C5 C4 H4 120.3 . . ?
C4 C5 H5 121.0 . . ?
C4 C5 C6 117.9(6) . . ?
C6 C5 H5 121.0 . . ?
N1 C6 C5 123.5(6) . . ?
N1 C6 C7 115.8(5) . . ?
C5 C6 C7 120.7(6) . . ?
N8 C7 C6 121.9(5) . . ?
C11 C7 C6 128.6(6) . . ?
C11 C7 N8 109.5(5) . . ?
N9 N8 C7 108.2(5) . . ?
N8 N9 N10 107.1(5) . . ?
N9 N10 C11 110.6(5) . . ?
N9 N10 C12 120.0(5) . . ?
C11 N10 C12 128.8(5) . . ?
C7 C11 N10 104.6(5) . . ?
C7 C11 H11 127.7 . . ?
N10 C11 H11 127.7 . . ?
N10 C12 H12A 109.7 . . ?
N10 C12 H12B 109.7 . . ?
N10 C12 C13 110.0(5) . . ?
H12A C12 H12B 108.2 . . ?
C13 C12 H12A 109.7 . . ?
C13 C12 H12B 109.7 . . ?
C14 C13 C12 119.9(6) . . ?
C18 C13 C12 120.6(6) . . ?
C18 C13 C14 119.4(6) . . ?
C13 C14 H14 120.4 . . ?
C15 C14 C13 119.1(6) . . ?
C15 C14 H14 120.4 . . ?
C14 C15 H15 119.5 . . ?
C16 C15 C14 121.0(6) . . ?
C16 C15 H15 119.5 . . ?
C15 C16 H16 119.7 . . ?
C15 C16 C17 120.7(6) . . ?
C17 C16 H16 119.7 . . ?
C16 C17 C18 118.0(6) . . ?
C16 C17 C19 123.6(6) . . ?
C18 C17 C19 118.4(5) . . ?
C13 C18 C17 121.8(6) . . ?
C13 C18 H18 119.1 . . ?
C17 C18 H18 119.1 . . ?
O20 C19 C17 121.1(6) . . ?
O20 C19 N21 120.1(6) . . ?
N21 C19 C17 118.7(6) . . ?
C19 N21 H21 118.7 . . ?
C19 N21 C22 122.6(5) . . ?
C22 N21 H21 118.7 . . ?
N21 C22 H22A 108.8 . . ?
N21 C22 H22B 108.8 . . ?
N21 C22 C23 113.9(5) . . ?
H22A C22 H22B 107.7 . . ?
C23 C22 H22A 108.8 . . ?
C23 C22 H22B 108.8 . . ?
C22 C23 H23 118.1 . . ?
C24 C23 C22 123.9(7) . . ?
C24 C23 H23 118.1 . . ?
C23 C24 H24A 119(4) . . ?
C23 C24 H24B 117(4) . . ?
H24A C24 H24B 124(6) . . ?
N26 C25 C2 122.0(5) . . ?
C29 C25 C2 129.5(6) . . ?
C29 C25 N26 108.5(5) . . ?
N27 N26 C25 108.5(5) . . ?
N26 N27 N28 107.7(5) . . ?
N27 N28 C30 119.8(5) . . ?
C29 N28 N27 109.8(5) . . ?
C29 N28 C30 130.4(5) . . ?
C25 C29 H29 127.2 . . ?
N28 C29 C25 105.5(5) . . ?
N28 C29 H29 127.2 . . ?
N28 C30 H30A 109.1 . . ?
N28 C30 H30B 109.1 . . ?
N28 C30 C31 112.5(5) . . ?
H30A C30 H30B 107.8 . . ?
C31 C30 H30A 109.1 . . ?
C31 C30 H30B 109.1 . . ?
C32 C31 C30 118.3(5) . . ?
C36 C31 C30 122.5(5) . . ?
C36 C31 C32 119.1(6) . . ?
C31 C32 H32 119.7 . . ?
C33 C32 C31 120.5(6) . . ?
C33 C32 H32 119.7 . . ?
C32 C33 H33 120.0 . . ?
C34 C33 C32 120.0(6) . . ?
C34 C33 H33 120.0 . . ?
C33 C34 H34 119.7 . . ?
C33 C34 C35 120.6(6) . . ?
C35 C34 H34 119.7 . . ?
C34 C35 C36 118.9(6) . . ?
C34 C35 C37 124.6(5) . . ?
C36 C35 C37 116.5(5) . . ?
C31 C36 C35 120.8(6) . . ?
C31 C36 H36 119.6 . . ?
C35 C36 H36 119.6 . . ?
O38 C37 C35 120.1(5) . . ?
O38 C37 N39 121.0(6) . . ?
N39 C37 C35 119.0(6) . . ?
C37 N39 H39 119.0 . . ?
C37 N39 C40 122.1(5) . . ?
C40 N39 H39 119.0 . . ?
N39 C40 H40A 109.1 . . ?
N39 C40 H40B 109.1 . . ?
N39 C40 C41 112.5(5) . . ?
H40A C40 H40B 107.8 . . ?
C41 C40 H40A 109.1 . . ?
C41 C40 H40B 109.1 . . ?
C40 C41 H41 117.9 . . ?
C42 C41 C40 124.1(6) . . ?
C42 C41 H41 117.9 . . ?
C41 C42 H42A 121(5) . . ?
C41 C42 H42B 117(4) . . ?
H42A C42 H42B 121(6) . . ?
C44 O43 H43 109.5 . . ?
O43 C44 H44A 109.5 . . ?
O43 C44 H44B 109.5 . . ?
O43 C44 H44C 109.5 . . ?
H44A C44 H44B 109.5 . . ?
H44A C44 H44C 109.5 . . ?
H44B C44 H44C 109.5 . . ?

loop_
_geom_bond_atom_site_label_1
_geom_bond_atom_site_label_2
_geom_bond_distance
_geom_bond_site_symmetry_2
_geom_bond_publ_flag
N1 C2 1.337(7) . ?
N1 C6 1.347(7) . ?
C2 C3 1.401(9) . ?
C2 C25 1.466(8) . ?
C3 H3 0.9500 . ?
C3 C4 1.389(9) . ?
C4 H4 0.9500 . ?
C4 C5 1.389(9) . ?
C5 H5 0.9500 . ?
C5 C6 1.400(9) . ?
C6 C7 1.482(9) . ?
C7 N8 1.361(8) . ?
C7 C11 1.348(9) . ?
N8 N9 1.312(7) . ?
N9 N10 1.350(7) . ?
N10 C11 1.351(8) . ?
N10 C12 1.468(8) . ?
C11 H11 0.9500 . ?
C12 H12A 0.9900 . ?
C12 H12B 0.9900 . ?
C12 C13 1.503(9) . ?
C13 C14 1.405(9) . ?
C13 C18 1.372(8) . ?
C14 H14 0.9500 . ?
C14 C15 1.385(9) . ?
C15 H15 0.9500 . ?
C15 C16 1.383(9) . ?
C16 H16 0.9500 . ?
C16 C17 1.388(8) . ?
C17 C18 1.406(9) . ?
C17 C19 1.482(9) . ?
C18 H18 0.9500 . ?
C19 O20 1.251(7) . ?
C19 N21 1.342(8) . ?
N21 H21 0.8800 . ?
N21 C22 1.461(8) . ?
C22 H22A 0.9900 . ?
C22 H22B 0.9900 . ?
C22 C23 1.488(9) . ?
C23 H23 0.9500 . ?
C23 C24 1.315(9) . ?
C24 H24A 0.94(7) . ?
C24 H24B 1.00(8) . ?
C25 N26 1.373(8) . ?
C25 C29 1.363(9) . ?
N26 N27 1.314(7) . ?
N27 N28 1.364(7) . ?
N28 C29 1.353(7) . ?
N28 C30 1.455(7) . ?
C29 H29 0.9500 . ?
C30 H30A 0.9900 . ?
C30 H30B 0.9900 . ?
C30 C31 1.526(9) . ?
C31 C32 1.388(9) . ?
C31 C36 1.385(8) . ?
C32 H32 0.9500 . ?
C32 C33 1.387(9) . ?
C33 H33 0.9500 . ?
C33 C34 1.375(9) . ?
C34 H34 0.9500 . ?
C34 C35 1.389(8) . ?
C35 C36 1.397(8) . ?
C35 C37 1.496(8) . ?
C36 H36 0.9500 . ?
C37 O38 1.246(7) . ?
C37 N39 1.337(8) . ?
N39 H39 0.8800 . ?
N39 C40 1.461(8) . ?
C40 H40A 0.9900 . ?
C40 H40B 0.9900 . ?
C40 C41 1.501(9) . ?
C41 H41 0.9500 . ?
C41 C42 1.313(9) . ?
C42 H42A 1.05(10) . ?
C42 H42B 1.12(9) . ?
O43 H43 0.8400 . ?
O43 C44 1.349(8) . ?
C44 H44A 0.9800 . ?
C44 H44B 0.9800 . ?
C44 H44C 0.9800 . ?

loop_
_geom_torsion_atom_site_label_1
_geom_torsion_atom_site_label_2
_geom_torsion_atom_site_label_3
_geom_torsion_atom_site_label_4
_geom_torsion
_geom_torsion_site_symmetry_1
_geom_torsion_site_symmetry_2
_geom_torsion_site_symmetry_3
_geom_torsion_site_symmetry_4
_geom_torsion_publ_flag
N1 C2 C3 C4 -0.1(9) . . . . ?
N1 C2 C25 N26 173.9(5) . . . . ?
N1 C2 C25 C29 -7.7(8) . . . . ?
N1 C6 C7 N8 173.5(5) . . . . ?
N1 C6 C7 C11 -6.1(8) . . . . ?
C2 N1 C6 C5 -0.8(8) . . . . ?
C2 N1 C6 C7 178.6(5) . . . . ?
C2 C3 C4 C5 0.3(9) . . . . ?
C2 C25 N26 N27 177.9(5) . . . . ?
C2 C25 C29 N28 -177.8(5) . . . . ?
C3 C2 C25 N26 -6.7(8) . . . . ?
C3 C2 C25 C29 171.7(6) . . . . ?
C3 C4 C5 C6 -0.7(8) . . . . ?
C4 C5 C6 N1 1.0(8) . . . . ?
C4 C5 C6 C7 -178.4(5) . . . . ?
C5 C6 C7 N8 -7.0(8) . . . . ?
C5 C6 C7 C11 173.4(6) . . . . ?
C6 N1 C2 C3 0.4(8) . . . . ?
C6 N1 C2 C25 179.8(5) . . . . ?
C6 C7 N8 N9 -179.5(5) . . . . ?
C6 C7 C11 N10 178.9(5) . . . . ?
C7 N8 N9 N10 0.5(6) . . . . ?
N8 C7 C11 N10 -0.8(6) . . . . ?
N8 N9 N10 C11 -1.0(6) . . . . ?
N8 N9 N10 C12 -173.0(5) . . . . ?
N9 N10 C11 C7 1.1(6) . . . . ?
N9 N10 C12 C13 84.5(6) . . . . ?
N10 C12 C13 C14 98.1(7) . . . . ?
N10 C12 C13 C18 -78.7(7) . . . . ?
C11 C7 N8 N9 0.2(7) . . . . ?
C11 N10 C12 C13 -85.9(7) . . . . ?
C12 N10 C11 C7 172.2(5) . . . . ?
C12 C13 C14 C15 -177.3(6) . . . . ?
C12 C13 C18 C17 176.7(5) . . . . ?
C13 C14 C15 C16 0.8(9) . . . . ?
C14 C13 C18 C17 -0.1(9) . . . . ?
C14 C15 C16 C17 -0.5(9) . . . . ?
C15 C16 C17 C18 0.0(8) . . . . ?
C15 C16 C17 C19 177.9(6) . . . . ?
C16 C17 C18 C13 0.3(8) . . . . ?
C16 C17 C19 O20 -179.7(5) . . . . ?
C16 C17 C19 N21 0.0(8) . . . . ?
C17 C19 N21 C22 -172.7(5) . . . . ?
C18 C13 C14 C15 -0.4(9) . . . . ?
C18 C17 C19 O20 -1.8(8) . . . . ?
C18 C17 C19 N21 177.9(5) . . . . ?
C19 C17 C18 C13 -177.7(5) . . . . ?
C19 N21 C22 C23 -82.3(7) . . . . ?
O20 C19 N21 C22 7.0(8) . . . . ?
N21 C22 C23 C24 -120.5(7) . . . . ?
C25 C2 C3 C4 -179.5(5) . . . . ?
C25 N26 N27 N28 0.5(6) . . . . ?
N26 C25 C29 N28 0.8(6) . . . . ?
N26 N27 N28 C29 0.0(6) . . . . ?
N26 N27 N28 C30 177.2(4) . . . . ?
N27 N28 C29 C25 -0.5(6) . . . . ?
N27 N28 C30 C31 -87.4(6) . . . . ?
N28 C30 C31 C32 170.7(5) . . . . ?
N28 C30 C31 C36 -10.9(8) . . . . ?
C29 C25 N26 N27 -0.8(6) . . . . ?
C29 N28 C30 C31 89.2(7) . . . . ?
C30 N28 C29 C25 -177.4(5) . . . . ?
C30 C31 C32 C33 179.0(5) . . . . ?
C30 C31 C36 C35 180.0(5) . . . . ?
C31 C32 C33 C34 0.9(9) . . . . ?
C32 C31 C36 C35 -1.7(9) . . . . ?
C32 C33 C34 C35 -1.1(9) . . . . ?
C33 C34 C35 C36 0.0(9) . . . . ?
C33 C34 C35 C37 -178.9(5) . . . . ?
C34 C35 C36 C31 1.4(8) . . . . ?
C34 C35 C37 O38 175.9(6) . . . . ?
C34 C35 C37 N39 -3.3(8) . . . . ?
C35 C37 N39 C40 179.0(5) . . . . ?
C36 C31 C32 C33 0.5(9) . . . . ?
C36 C35 C37 O38 -3.0(8) . . . . ?
C36 C35 C37 N39 177.8(5) . . . . ?
C37 C35 C36 C31 -179.6(5) . . . . ?
C37 N39 C40 C41 -77.9(7) . . . . ?
O38 C37 N39 C40 -0.2(8) . . . . ?
N39 C40 C41 C42 127.2(7) . . . . ?
